data_7233737
loop_
_publ_author_name
'Ali Saad'
'Olivier Oms'
'Jerome Marrot'
'Anne Dolbecq'
'Khadija Hakouk'
'Houda El Bekkachi'
'Stephane Jobic'
'Philippe Deniard'
'Remi Dessapt'
'Damien Garrot'
'Kamel Boukheddaden'
'Rongji Liu'
'Guangjin Zhang'
'Bineta Keita'
'Pierre Mialane'

_publ_section_title
;
 Design and optical investigations of a
 spironaphthoxazine/polyoxometalate/spiropyran triad
;
_journal_name_full 'Journal of Materials Chemistry C'
_journal_page_first 4748
_journal_page_last 4758
_journal_paper_doi 10.1039/C4TC00378K
_journal_volume 2
_journal_year 2014
_chemical_formula_sum 'C56 H56 Mn Mo6 N6 O28'
_chemical_formula_weight 1891.65
_space_group_IT_number 15
_space_group_name_Hall '-C 2yc'
_space_group_name_H-M_alt 'C 1 2/c 1'
_symmetry_cell_setting monoclinic
_symmetry_space_group_name_H-M 'C 1 2/c 1'
_atom_sites_solution_hydrogens geom
_atom_sites_solution_primary direct
_atom_sites_solution_secondary difmap
_cell_angle_alpha 90.00
_cell_angle_beta 103.352(2)
_cell_angle_gamma 90.00
_cell_formula_units_Z 8
_cell_length_a 34.7751(15)
_cell_length_b 23.3403(10)
_cell_length_c 33.6814(14)
_cell_measurement_reflns_used 9730
_cell_measurement_temperature 200(2)
_cell_measurement_theta_max 21.59
_cell_measurement_theta_min 2.22
_cell_volume 26599(2)
_computing_cell_refinement 'Bruker SAINT'
_computing_data_collection 'Bruker APEX2'
_computing_data_reduction 'Bruker SAINT'
_computing_molecular_graphics 'Bruker SHELXTL'
_computing_publication_material 'Bruker SHELXTL'
_computing_structure_refinement 'SHELXL-97 (Sheldrick, 1997)'
_computing_structure_solution 'SHELXS-97 (Sheldrick, 1990)'
_diffrn_ambient_temperature 200(2)
_diffrn_measured_fraction_theta_full 0.989
_diffrn_measured_fraction_theta_max 0.989
_diffrn_measurement_device_type 'Bruker APEX-II CCD'
_diffrn_measurement_method '\f and \w scans'
_diffrn_radiation_monochromator graphite
_diffrn_radiation_source 'fine-focus sealed tube'
_diffrn_radiation_type MoK\a
_diffrn_radiation_wavelength 0.71073
_diffrn_reflns_av_R_equivalents 0.0593
_diffrn_reflns_av_sigmaI/netI 0.0454
_diffrn_reflns_limit_h_max 41
_diffrn_reflns_limit_h_min -41
_diffrn_reflns_limit_k_max 27
_diffrn_reflns_limit_k_min -26
_diffrn_reflns_limit_l_max 33
_diffrn_reflns_limit_l_min -39
_diffrn_reflns_number 270897
_diffrn_reflns_theta_full 25.09
_diffrn_reflns_theta_max 25.09
_diffrn_reflns_theta_min 1.06
_diffrn_standards_number 0
_exptl_absorpt_coefficient_mu 0.684
_exptl_absorpt_correction_T_max 0.9473
_exptl_absorpt_correction_T_min 0.8477
_exptl_absorpt_correction_type multi-scan
_exptl_crystal_colour colorless
_exptl_crystal_density_diffrn 0.945
_exptl_crystal_density_method 'not measured'
_exptl_crystal_description parallelepiped
_exptl_crystal_F_000 7480
_exptl_crystal_size_max 0.25
_exptl_crystal_size_mid 0.20
_exptl_crystal_size_min 0.08
_refine_diff_density_max 0.834
_refine_diff_density_min -0.760
_refine_diff_density_rms 0.225
_refine_ls_extinction_method none
_refine_ls_goodness_of_fit_ref 1.087
_refine_ls_hydrogen_treatment constr
_refine_ls_matrix_type full
_refine_ls_number_parameters 812
_refine_ls_number_reflns 23391
_refine_ls_number_restraints 0
_refine_ls_restrained_S_all 1.087
_refine_ls_R_factor_all 0.1246
_refine_ls_R_factor_gt 0.0920
_refine_ls_shift/su_max 0.001
_refine_ls_shift/su_mean 0.000
_refine_ls_structure_factor_coef Fsqd
_refine_ls_weighting_details 'calc w=1/[\s^2^(Fo^2^)+(0.1315P)^2^+373.8951P] where P=(Fo^2^+2Fc^2^)/3'
_refine_ls_weighting_scheme calc
_refine_ls_wR_factor_gt 0.2960
_refine_ls_wR_factor_ref 0.3079
_reflns_number_gt 14490
_reflns_number_total 23391
_reflns_threshold_expression >2sigma(I)
_cod_data_source_file 1000002.cif
_cod_data_source_block PCOD1000002
_cod_depositor_comments
;
The following automatic conversions were performed:

data item '_symmetry_cell_setting' value 'Monoclinic' was changed to
'monoclinic' in accordance with the built-in table derived from the
CIF Core dictionary named 'cif_core.dic' version 2.4.5 last updated
on 2014-11-21.

Automatic conversion script
Id: cif_fix_values 6909 2019-04-08 15:41:33Z antanas 
;
_cod_original_sg_symbol_H-M C2/c
_cod_database_code 7233737

loop_
_symmetry_equiv_pos_as_xyz
'x, y, z'
'-x, y, -z+1/2'
'x+1/2, y+1/2, z'
'-x+1/2, y+1/2, -z+1/2'
'-x, -y, -z'
'x, -y, z-1/2'
'-x+1/2, -y+1/2, -z'
'x+1/2, -y+1/2, z-1/2'

loop_
_atom_site_label
_atom_site_type_symbol
_atom_site_fract_x
_atom_site_fract_y
_atom_site_fract_z
_atom_site_U_iso_or_equiv
_atom_site_adp_type
_atom_site_occupancy
_atom_site_symmetry_multiplicity
_atom_site_calc_flag
_atom_site_refinement_flags
_atom_site_disorder_assembly
_atom_site_disorder_group
Mn1 Mn 0.24690(2) 0.78926(3) 0.36316(2) 0.03828(19) Uani 1 1 d . . .
Mo1 Mo 0.317393(17) 0.75724(2) 0.313335(17) 0.06499(17) Uani 1 1 d . . .
Mo2 Mo 0.270976(18) 0.65169(2) 0.351161(18) 0.06576(17) Uani 1 1 d . . .
Mo3 Mo 0.200036(16) 0.68399(2) 0.400457(16) 0.05884(16) Uani 1 1 d . . .
Mo4 Mo 0.176353(15) 0.82075(2) 0.413014(16) 0.05597(15) Uani 1 1 d . . .
Mo5 Mo 0.223027(16) 0.92673(2) 0.375734(15) 0.05554(15) Uani 1 1 d . . .
Mo6 Mo 0.293262(16) 0.89485(2) 0.325443(16) 0.05741(15) Uani 1 1 d . . .
O1 O 0.29685(11) 0.74156(15) 0.37385(11) 0.0530(11) Uani 1 1 d . . .
O2 O 0.21789(11) 0.71852(15) 0.34099(12) 0.0563(11) Uani 1 1 d . . .
O3 O 0.23661(10) 0.77045(14) 0.41592(10) 0.0466(10) Uani 1 1 d . . .
O4 O 0.19670(10) 0.83637(14) 0.35231(10) 0.0472(10) Uani 1 1 d . . .
O5 O 0.27594(10) 0.85930(13) 0.38454(10) 0.0454(10) Uani 1 1 d . . .
O6 O 0.25747(11) 0.80892(14) 0.31000(11) 0.0504(10) Uani 1 1 d . . .
O7 O 0.36229(13) 0.72575(18) 0.33024(15) 0.0766(15) Uani 1 1 d . . .
O8 O 0.31447(15) 0.7720(2) 0.26331(14) 0.0871(16) Uani 1 1 d . . .
O9 O 0.28135(13) 0.69330(16) 0.30572(12) 0.0639(12) Uani 1 1 d . . .
O10 O 0.32941(11) 0.83177(16) 0.33773(12) 0.0585(11) Uani 1 1 d . . .
O11 O 0.31535(14) 0.61768(18) 0.37073(15) 0.0826(16) Uani 1 1 d . . .
O12 O 0.24051(16) 0.60035(17) 0.32492(14) 0.0848(16) Uani 1 1 d . . .
O13 O 0.25210(11) 0.65700(15) 0.40024(12) 0.0582(12) Uani 1 1 d . . .
O14 O 0.17163(13) 0.63083(16) 0.37449(14) 0.0727(14) Uani 1 1 d . . .
O15 O 0.20077(13) 0.67369(17) 0.45071(12) 0.0673(13) Uani 1 1 d . . .
O16 O 0.16384(11) 0.74714(15) 0.38763(11) 0.0553(11) Uani 1 1 d . . .
O17 O 0.17869(12) 0.80489(18) 0.46281(12) 0.0634(12) Uani 1 1 d . . .
O18 O 0.13261(12) 0.85377(18) 0.39625(14) 0.0733(14) Uani 1 1 d . . .
O19 O 0.21303(11) 0.88348(15) 0.42138(10) 0.0508(10) Uani 1 1 d . . .
O20 O 0.17887(13) 0.96040(18) 0.35680(12) 0.0696(13) Uani 1 1 d . . .
O21 O 0.25303(13) 0.97741(15) 0.40290(11) 0.0619(12) Uani 1 1 d . . .
O22 O 0.24125(11) 0.92197(14) 0.32651(11) 0.0526(11) Uani 1 1 d . . .
O23 O 0.32227(11) 0.94842(16) 0.35072(12) 0.0599(12) Uani 1 1 d . . .
O24 O 0.29148(13) 0.90624(18) 0.27487(12) 0.0720(14) Uani 1 1 d . . .
O25 O 0.39263(13) 0.8168(2) 0.45978(14) 0.0899(17) Uani 1 1 d . . .
O26 O 0.18475(16) 0.73620(19) 0.20492(14) 0.0911(17) Uani 1 1 d . . .
C1 C 0.32278(17) 0.7485(2) 0.41378(17) 0.0542(17) Uani 1 1 d . . .
H1A H 0.3492 0.7604 0.4106 0.065 Uiso 1 1 calc R . .
H1B H 0.3257 0.7111 0.4281 0.065 Uiso 1 1 calc R . .
C2 C 0.26964(16) 0.7739(2) 0.45092(16) 0.0539(16) Uani 1 1 d . . .
H2A H 0.2738 0.7360 0.4643 0.065 Uiso 1 1 calc R . .
H2B H 0.2632 0.8015 0.4708 0.065 Uiso 1 1 calc R . .
C3 C 0.30481(16) 0.8541(2) 0.42261(16) 0.0483(15) Uani 1 1 d . . .
H3A H 0.2977 0.8805 0.4428 0.058 Uiso 1 1 calc R . .
H3B H 0.3310 0.8658 0.4185 0.058 Uiso 1 1 calc R . .
C4 C 0.30766(15) 0.7925(2) 0.43981(16) 0.0453(14) Uani 1 1 d . . .
N5 N 0.33633(12) 0.79438(18) 0.47953(13) 0.0475(12) Uani 1 1 d . . .
H5 H 0.3270 0.7870 0.5012 0.057 Uiso 1 1 calc R . .
C6 C 0.37451(17) 0.8059(3) 0.48631(18) 0.0591(17) Uani 1 1 d . . .
C7 C 0.39714(19) 0.8079(3) 0.5316(2) 0.076(2) Uani 1 1 d . . .
H7A H 0.3946 0.8463 0.5431 0.092 Uiso 1 1 calc R . .
H7B H 0.3860 0.7794 0.5476 0.092 Uiso 1 1 calc R . .
C8 C 0.4401(2) 0.7947(4) 0.5341(2) 0.096(3) Uani 1 1 d . . .
H8A H 0.4433 0.7531 0.5301 0.115 Uiso 1 1 calc R . .
H8B H 0.4489 0.8152 0.5120 0.115 Uiso 1 1 calc R . .
N9 N 0.46457(17) 0.8119(3) 0.57344(19) 0.090(2) Uani 1 1 d . . .
C10 C 0.4715(2) 0.7763(3) 0.6094(2) 0.074(2) Uani 1 1 d . . .
C11 C 0.4482(2) 0.7314(4) 0.6166(3) 0.101(3) Uani 1 1 d . . .
H11 H 0.4252 0.7203 0.5968 0.121 Uiso 1 1 calc R . .
C12 C 0.4597(3) 0.7023(5) 0.6543(3) 0.139(4) Uani 1 1 d . . .
H12 H 0.4458 0.6695 0.6600 0.167 Uiso 1 1 calc R . .
C13 C 0.4931(3) 0.7243(4) 0.6836(3) 0.121(3) Uani 1 1 d . . .
H13 H 0.5005 0.7067 0.7097 0.145 Uiso 1 1 calc R . .
C14 C 0.5141(2) 0.7684(4) 0.6754(3) 0.105(3) Uani 1 1 d . . .
H14 H 0.5363 0.7813 0.6954 0.126 Uiso 1 1 calc R . .
C15 C 0.5038(2) 0.7963(3) 0.6375(2) 0.084(2) Uani 1 1 d . . .
C16 C 0.5209(2) 0.8484(4) 0.6208(3) 0.104(3) Uani 1 1 d . . .
C17 C 0.5006(2) 0.8425(3) 0.5739(3) 0.099(3) Uani 1 1 d . . .
C18 C 0.4928(2) 0.8974(3) 0.5492(3) 0.100(3) Uani 1 1 d . . .
H18 H 0.4744 0.9232 0.5563 0.120 Uiso 1 1 calc R . .
N19 N 0.50784(8) 0.91250(13) 0.52038(9) 0.109(3) Uani 1 1 d . . .
C25 C 0.59453(8) 0.87141(13) 0.42818(9) 0.144(4) Uani 1 1 d R . .
H25 H 0.6111 0.8456 0.4181 0.173 Uiso 1 1 calc R . .
C24 C 0.58782(8) 0.92521(13) 0.41142(9) 0.167(5) Uani 1 1 d R . .
H24 H 0.5998 0.9363 0.3899 0.201 Uiso 1 1 calc R . .
C23 C 0.56316(8) 0.96424(13) 0.42605(9) 0.152(4) Uani 1 1 d R . .
H23 H 0.5586 1.0014 0.4143 0.183 Uiso 1 1 calc R . .
C22 C 0.54572(8) 0.94865(13) 0.45713(9) 0.127(4) Uani 1 1 d R . .
H22 H 0.5292 0.9752 0.4667 0.152 Uiso 1 1 calc R . .
C21 C 0.55203(8) 0.89341(13) 0.47512(9) 0.116(3) Uani 1 1 d R . .
C20 C 0.53448(8) 0.87593(13) 0.50726(9) 0.088(3) Uani 1 1 d R . .
C29 C 0.54119(8) 0.82213(13) 0.52401(9) 0.093(3) Uani 1 1 d R . .
C28 C 0.56584(8) 0.78310(13) 0.50938(9) 0.102(3) Uani 1 1 d R . .
H28 H 0.5704 0.7460 0.5211 0.122 Uiso 1 1 calc R . .
C27 C 0.58328(8) 0.79869(13) 0.47830(9) 0.117(3) Uani 1 1 d R . .
H27 H 0.5998 0.7721 0.4687 0.140 Uiso 1 1 calc R . .
C26 C 0.57698(8) 0.85393(13) 0.46032(9) 0.114(3) Uani 1 1 d R . .
O30 O 0.52487(16) 0.8021(2) 0.55325(18) 0.1037(18) Uani 1 1 d . . .
C31 C 0.5053(3) 0.9038(5) 0.6377(3) 0.135(4) Uani 1 1 d . . .
H31A H 0.4764 0.9050 0.6291 0.203 Uiso 1 1 calc R . .
H31B H 0.5165 0.9376 0.6272 0.203 Uiso 1 1 calc R . .
H31C H 0.5133 0.9037 0.6676 0.203 Uiso 1 1 calc R . .
C32 C 0.5654(3) 0.8476(5) 0.6254(4) 0.148(5) Uani 1 1 d . . .
H32A H 0.5786 0.8567 0.6536 0.222 Uiso 1 1 calc R . .
H32B H 0.5727 0.8761 0.6070 0.222 Uiso 1 1 calc R . .
H32C H 0.5736 0.8094 0.6183 0.222 Uiso 1 1 calc R . .
C33 C 0.22477(18) 0.8059(3) 0.27557(19) 0.0651(19) Uani 1 1 d . . .
H33A H 0.2314 0.7792 0.2553 0.078 Uiso 1 1 calc R . .
H33B H 0.2204 0.8442 0.2628 0.078 Uiso 1 1 calc R . .
C34 C 0.1892(2) 0.7237(2) 0.30180(18) 0.0650(19) Uani 1 1 d . . .
H34A H 0.1630 0.7109 0.3050 0.078 Uiso 1 1 calc R . .
H34B H 0.1972 0.6985 0.2815 0.078 Uiso 1 1 calc R . .
C35 C 0.17113(17) 0.8275(3) 0.31357(17) 0.0601(18) Uani 1 1 d . . .
H35A H 0.1663 0.8649 0.2994 0.072 Uiso 1 1 calc R . .
H35B H 0.1455 0.8134 0.3176 0.072 Uiso 1 1 calc R . .
C36 C 0.18624(17) 0.7857(2) 0.28611(16) 0.0525(16) Uani 1 1 d . . .
N37 N 0.15463(15) 0.7863(2) 0.24733(14) 0.0618(15) Uani 1 1 d . . .
H37 H 0.1321 0.8027 0.2482 0.074 Uiso 1 1 calc R . .
C38 C 0.15763(19) 0.7637(2) 0.21095(19) 0.0617(18) Uani 1 1 d . . .
C39 C 0.1223(2) 0.7796(3) 0.17593(19) 0.074(2) Uani 1 1 d . . .
H39A H 0.1213 0.7536 0.1525 0.089 Uiso 1 1 calc R . .
H39B H 0.0973 0.7750 0.1851 0.089 Uiso 1 1 calc R . .
C40 C 0.1262(2) 0.8415(3) 0.1628(2) 0.082(2) Uani 1 1 d . . .
H40A H 0.1181 0.8680 0.1822 0.098 Uiso 1 1 calc R . .
H40B H 0.1541 0.8497 0.1624 0.098 Uiso 1 1 calc R . .
N41 N 0.10076(17) 0.8494(2) 0.12179(16) 0.0742(18) Uani 1 1 d . . .
C42 C 0.1150(2) 0.8406(3) 0.0871(2) 0.074(2) Uani 1 1 d . . .
C43 C 0.1473(3) 0.8131(3) 0.0815(3) 0.111(3) Uani 1 1 d . . .
H43 H 0.1637 0.7958 0.1050 0.133 Uiso 1 1 calc R . .
C44 C 0.1594(3) 0.8071(4) 0.0447(3) 0.112(3) Uani 1 1 d . . .
H44 H 0.1818 0.7850 0.0423 0.134 Uiso 1 1 calc R . .
C45 C 0.1349(4) 0.8375(4) 0.0109(3) 0.141(4) Uani 1 1 d . . .
H45 H 0.1414 0.8369 -0.0149 0.169 Uiso 1 1 calc R . .
C46 C 0.1003(3) 0.8691(3) 0.0159(2) 0.105(3) Uani 1 1 d . . .
H46 H 0.0845 0.8890 -0.0066 0.126 Uiso 1 1 calc R . .
C47 C 0.0903(2) 0.8703(3) 0.0531(2) 0.089(3) Uani 1 1 d . . .
C48 C 0.0564(2) 0.8973(3) 0.0671(2) 0.087(3) Uani 1 1 d . . .
C49 C 0.0751(2) 0.8999(3) 0.1140(2) 0.071(2) Uani 1 1 d . . .
C50 C 0.0442(2) 0.8991(3) 0.1404(2) 0.090(3) Uani 1 1 d . . .
H50 H 0.0312 0.8637 0.1425 0.108 Uiso 1 1 calc R . .
N51 N 0.03446(9) 0.94214(11) 0.15984(8) 0.091(2) Uani 1 1 d . . .
C57 C 0.05109(9) 1.14853(11) 0.18641(8) 0.186(5) Uani 1 1 d R . .
H57 H 0.0664 1.1825 0.1877 0.224 Uiso 1 1 calc R . .
C56 C 0.01650(9) 1.14962(11) 0.19954(8) 0.199(6) Uani 1 1 d R . .
H56 H 0.0081 1.1842 0.2098 0.239 Uiso 1 1 calc R . .
C55 C -0.00666(9) 1.09943(11) 0.19787(8) 0.201(4) Uani 1 1 d R . .
H55 H -0.0305 1.1005 0.2070 0.241 Uiso 1 1 calc R . .
C54 C 0.00527(9) 1.04919(11) 0.18311(8) 0.201(4) Uani 1 1 d R . .
H54 H -0.0105 1.0158 0.1821 0.241 Uiso 1 1 calc R . .
C53 C 0.04084(9) 1.04658(11) 0.16930(8) 0.118(3) Uani 1 1 d R . .
C52 C 0.05401(9) 0.99541(11) 0.15388(8) 0.087(3) Uani 1 1 d R . .
C61 C 0.08861(9) 0.99432(11) 0.14076(8) 0.080(2) Uani 1 1 d R . .
C60 C 0.11176(9) 1.04451(11) 0.14243(8) 0.099(3) Uani 1 1 d R . .
H60 H 0.1356 1.0435 0.1333 0.119 Uiso 1 1 calc R . .
C59 C 0.09984(9) 1.09475(11) 0.15719(8) 0.101(3) Uani 1 1 d R . .
H59 H 0.1156 1.1282 0.1582 0.121 Uiso 1 1 calc R . .
C58 C 0.06427(9) 1.09736(11) 0.17099(8) 0.118(3) Uani 1 1 d R . .
O62 O 0.10106(14) 0.94928(19) 0.12438(15) 0.0841(16) Uani 1 1 d . . .
C63 C 0.0228(3) 0.8561(4) 0.0581(3) 0.111(3) Uani 1 1 d . . .
H63A H 0.0318 0.8185 0.0696 0.167 Uiso 1 1 calc R . .
H63B H 0.0129 0.8527 0.0285 0.167 Uiso 1 1 calc R . .
H63C H 0.0016 0.8700 0.0703 0.167 Uiso 1 1 calc R . .
C64 C 0.0442(3) 0.9578(4) 0.0495(3) 0.124(4) Uani 1 1 d . . .
H64A H 0.0677 0.9822 0.0533 0.185 Uiso 1 1 calc R . .
H64B H 0.0254 0.9746 0.0638 0.185 Uiso 1 1 calc R . .
H64C H 0.0318 0.9547 0.0204 0.185 Uiso 1 1 calc R . .

loop_
_atom_site_aniso_label
_atom_site_aniso_U_11
_atom_site_aniso_U_22
_atom_site_aniso_U_33
_atom_site_aniso_U_23
_atom_site_aniso_U_13
_atom_site_aniso_U_12
Mn1 0.0452(4) 0.0261(3) 0.0383(4) 0.0021(3) -0.0010(3) -0.0013(3)
Mo1 0.0796(3) 0.0474(3) 0.0678(3) -0.0025(2) 0.0167(3) 0.0049(3)
Mo2 0.0860(4) 0.0352(2) 0.0719(3) -0.0020(2) 0.0095(3) 0.0044(3)
Mo3 0.0685(3) 0.0406(2) 0.0615(3) 0.0072(2) 0.0029(3) -0.0087(2)
Mo4 0.0593(3) 0.0471(3) 0.0585(3) 0.0043(2) 0.0075(2) -0.0029(2)
Mo5 0.0743(3) 0.0346(2) 0.0547(3) 0.0043(2) 0.0088(2) 0.0016(2)
Mo6 0.0712(3) 0.0396(2) 0.0591(3) 0.0063(2) 0.0104(2) -0.0015(2)
O1 0.061(2) 0.0424(19) 0.053(2) 0.0047(17) 0.0067(17) 0.0016(17)
O2 0.056(2) 0.0417(19) 0.062(2) 0.0033(18) -0.0053(18) -0.0024(17)
O3 0.0529(19) 0.0378(17) 0.0414(18) 0.0045(15) -0.0048(16) -0.0055(16)
O4 0.057(2) 0.0371(17) 0.0405(18) 0.0084(15) -0.0037(16) -0.0002(16)
O5 0.062(2) 0.0323(16) 0.0367(17) 0.0033(14) 0.0001(15) 0.0009(16)
O6 0.059(2) 0.0331(17) 0.052(2) -0.0028(16) -0.0009(17) -0.0017(16)
O7 0.073(3) 0.055(2) 0.099(3) -0.007(2) 0.014(2) 0.015(2)
O8 0.117(3) 0.068(3) 0.084(3) -0.014(2) 0.039(2) -0.004(3)
O9 0.093(3) 0.0403(19) 0.054(2) -0.0029(17) 0.008(2) 0.010(2)
O10 0.064(2) 0.049(2) 0.061(2) 0.0031(18) 0.0107(18) 0.0069(18)
O11 0.093(3) 0.049(2) 0.103(3) -0.001(2) 0.016(3) 0.018(2)
O12 0.124(4) 0.042(2) 0.078(3) -0.014(2) 0.003(3) -0.016(2)
O13 0.070(2) 0.0352(18) 0.065(2) 0.0072(17) 0.0077(19) 0.0052(18)
O14 0.087(3) 0.040(2) 0.084(3) -0.004(2) 0.004(2) -0.017(2)
O15 0.081(3) 0.057(2) 0.059(2) 0.0206(19) 0.007(2) -0.004(2)
O16 0.060(2) 0.0422(19) 0.057(2) 0.0043(17) -0.0014(18) -0.0070(17)
O17 0.069(2) 0.066(2) 0.057(2) -0.0055(19) 0.0176(18) -0.014(2)
O18 0.072(3) 0.052(2) 0.092(3) 0.000(2) 0.013(2) -0.001(2)
O19 0.062(2) 0.0424(18) 0.0459(19) 0.0092(16) 0.0073(16) 0.0065(17)
O20 0.077(3) 0.062(2) 0.064(2) 0.016(2) 0.005(2) 0.016(2)
O21 0.092(3) 0.0391(19) 0.051(2) -0.0015(17) 0.009(2) -0.0125(19)
O22 0.078(2) 0.0274(16) 0.049(2) 0.0057(15) 0.0087(18) 0.0007(17)
O23 0.069(2) 0.043(2) 0.065(2) 0.0037(18) 0.0096(19) -0.0087(18)
O24 0.093(3) 0.061(2) 0.063(2) 0.017(2) 0.019(2) 0.002(2)
O25 0.062(3) 0.127(4) 0.071(3) 0.019(3) -0.004(2) -0.018(3)
O26 0.121(4) 0.063(3) 0.070(3) -0.018(2) -0.016(3) 0.027(3)
C1 0.066(3) 0.034(3) 0.056(3) 0.005(2) 0.002(3) -0.001(3)
C2 0.067(3) 0.047(3) 0.042(3) 0.007(2) 0.001(3) -0.008(3)
C3 0.051(3) 0.041(3) 0.048(3) -0.005(2) 0.001(2) -0.001(2)
C4 0.045(3) 0.038(3) 0.049(3) 0.014(2) 0.004(2) -0.002(2)
N5 0.050(2) 0.048(2) 0.038(2) 0.0071(19) -0.0037(19) -0.008(2)
C6 0.062(3) 0.054(3) 0.060(3) 0.007(3) 0.012(3) -0.002(3)
C7 0.063(4) 0.087(5) 0.069(4) 0.008(4) -0.006(3) -0.005(4)
C8 0.077(5) 0.132(7) 0.066(4) 0.007(5) -0.011(4) -0.019(5)
N9 0.062(3) 0.114(5) 0.085(4) 0.017(4) -0.004(3) 0.000(3)
C10 0.071(4) 0.071(4) 0.073(4) 0.017(3) 0.005(3) 0.010(3)
C11 0.092(5) 0.107(6) 0.098(6) 0.025(5) 0.009(4) -0.006(5)
C12 0.143(8) 0.151(9) 0.127(7) 0.039(7) 0.038(6) 0.018(7)
C13 0.118(6) 0.147(7) 0.101(5) 0.056(5) 0.032(5) 0.016(6)
C14 0.071(5) 0.138(7) 0.095(6) 0.025(5) -0.007(4) 0.006(5)
C15 0.068(4) 0.096(5) 0.080(5) 0.014(4) 0.001(4) 0.011(4)
C16 0.071(4) 0.088(5) 0.125(6) 0.010(5) -0.032(4) -0.007(4)
C17 0.075(4) 0.080(5) 0.134(6) 0.037(5) 0.009(4) 0.006(4)
C18 0.081(4) 0.075(4) 0.143(7) 0.033(5) 0.022(5) 0.033(4)
N19 0.101(5) 0.086(4) 0.136(6) 0.020(4) 0.017(4) -0.004(4)
C25 0.129(7) 0.199(11) 0.094(6) 0.040(7) 0.006(6) -0.026(8)
C24 0.143(9) 0.193(12) 0.170(10) 0.048(9) 0.044(8) 0.013(9)
C23 0.160(8) 0.163(9) 0.142(7) 0.062(7) 0.054(6) -0.021(8)
C22 0.105(6) 0.070(5) 0.185(10) -0.011(6) -0.010(7) -0.012(5)
C21 0.099(5) 0.114(6) 0.112(6) 0.043(5) -0.023(5) -0.038(5)
C20 0.063(4) 0.091(5) 0.110(5) 0.022(4) 0.019(4) 0.006(4)
C29 0.081(5) 0.095(5) 0.102(5) 0.009(5) 0.017(4) -0.003(4)
C28 0.093(5) 0.093(5) 0.128(6) 0.014(5) 0.042(4) 0.021(4)
C27 0.134(7) 0.086(5) 0.136(7) 0.031(5) 0.044(6) 0.029(5)
C26 0.113(6) 0.100(6) 0.137(7) -0.007(6) 0.042(5) 0.008(5)
O30 0.105(3) 0.073(3) 0.139(4) 0.042(3) 0.042(3) 0.026(3)
C31 0.100(6) 0.139(8) 0.143(8) -0.017(7) -0.024(6) 0.004(6)
C32 0.091(6) 0.139(8) 0.184(10) 0.032(8) -0.029(7) -0.010(6)
C33 0.074(4) 0.048(3) 0.062(4) 0.006(3) -0.006(3) 0.004(3)
C34 0.081(4) 0.044(3) 0.058(4) 0.001(3) -0.008(3) -0.010(3)
C35 0.059(3) 0.057(3) 0.051(3) 0.008(3) -0.016(3) 0.002(3)
C36 0.062(3) 0.042(3) 0.043(3) -0.002(2) -0.010(3) 0.001(3)
N37 0.072(3) 0.053(3) 0.048(3) -0.007(2) -0.011(2) -0.002(2)
C38 0.073(4) 0.038(3) 0.062(4) 0.007(3) -0.008(3) -0.015(3)
C39 0.113(5) 0.051(3) 0.055(3) 0.003(3) 0.014(3) -0.018(3)
C40 0.112(5) 0.052(4) 0.070(4) -0.008(3) -0.003(4) -0.007(4)
N41 0.093(4) 0.065(3) 0.057(3) 0.004(3) 0.001(3) 0.004(3)
C42 0.078(4) 0.056(4) 0.084(4) -0.002(3) 0.007(4) -0.004(3)
C43 0.154(7) 0.075(5) 0.098(6) 0.003(4) 0.019(5) -0.047(5)
C44 0.131(7) 0.090(5) 0.114(6) -0.006(5) 0.026(5) -0.030(5)
C45 0.242(10) 0.076(5) 0.121(6) -0.029(5) 0.076(7) -0.042(6)
C46 0.161(7) 0.076(5) 0.078(5) 0.009(4) 0.029(5) -0.034(5)
C47 0.098(5) 0.090(5) 0.066(4) 0.004(4) -0.004(4) -0.024(4)
C48 0.103(5) 0.066(4) 0.083(5) 0.027(4) 0.002(4) -0.006(4)
C49 0.087(4) 0.054(3) 0.067(4) 0.006(3) 0.010(3) -0.012(3)
C50 0.088(5) 0.067(4) 0.107(6) 0.009(4) 0.004(4) -0.017(4)
N51 0.107(4) 0.064(3) 0.103(4) 0.005(3) 0.028(3) -0.011(3)
C57 0.291(12) 0.088(7) 0.226(10) -0.036(7) 0.154(8) -0.025(8)
C56 0.298(14) 0.105(8) 0.229(12) -0.032(8) 0.131(10) 0.010(10)
C55 0.231(8) 0.136(6) 0.266(9) -0.064(6) 0.123(7) 0.018(6)
C54 0.231(8) 0.136(6) 0.266(9) -0.064(6) 0.123(7) 0.018(6)
C53 0.146(7) 0.096(6) 0.125(6) 0.004(5) 0.059(5) 0.010(6)
C52 0.095(5) 0.062(4) 0.104(5) 0.011(4) 0.020(4) -0.012(4)
C61 0.095(5) 0.058(4) 0.085(5) -0.001(3) 0.015(4) -0.014(4)
C60 0.123(6) 0.064(4) 0.113(6) -0.008(4) 0.033(5) -0.029(4)
C59 0.131(6) 0.064(4) 0.112(6) 0.007(4) 0.037(5) -0.010(5)
C58 0.181(8) 0.050(4) 0.135(7) 0.003(4) 0.059(6) -0.014(5)
O62 0.090(3) 0.054(2) 0.108(3) -0.002(2) 0.023(3) -0.026(2)
C63 0.104(6) 0.103(6) 0.104(6) -0.008(5) -0.025(5) -0.018(5)
C64 0.145(8) 0.087(5) 0.112(6) 0.043(5) -0.024(6) -0.014(5)

loop_
_atom_type_symbol
_atom_type_description
_atom_type_scat_dispersion_real
_atom_type_scat_dispersion_imag
_atom_type_scat_source
C C 0.0033 0.0016 'International Tables Vol C Tables 4.2.6.8 and 6.1.1.4'
H H 0.0000 0.0000 'International Tables Vol C Tables 4.2.6.8 and 6.1.1.4'
N N 0.0061 0.0033 'International Tables Vol C Tables 4.2.6.8 and 6.1.1.4'
O O 0.0106 0.0060 'International Tables Vol C Tables 4.2.6.8 and 6.1.1.4'
Mo Mo -1.6832 0.6857 'International Tables Vol C Tables 4.2.6.8 and 6.1.1.4'
Mn Mn 0.3368 0.7283 'International Tables Vol C Tables 4.2.6.8 and 6.1.1.4'

loop_
_geom_angle_atom_site_label_1
_geom_angle_atom_site_label_2
_geom_angle_atom_site_label_3
_geom_angle
_geom_angle_site_symmetry_1
_geom_angle_site_symmetry_3
O3 Mn1 O6 179.51(15) . .
O3 Mn1 O5 92.31(14) . .
O6 Mn1 O5 87.21(14) . .
O3 Mn1 O2 88.34(15) . .
O6 Mn1 O2 92.14(15) . .
O5 Mn1 O2 179.30(17) . .
O3 Mn1 O4 87.39(14) . .
O6 Mn1 O4 92.51(14) . .
O5 Mn1 O4 87.89(14) . .
O2 Mn1 O4 92.39(14) . .
O3 Mn1 O1 92.56(15) . .
O6 Mn1 O1 87.55(15) . .
O5 Mn1 O1 92.58(14) . .
O2 Mn1 O1 87.14(15) . .
O4 Mn1 O1 179.54(15) . .
O8 Mo1 O7 105.0(2) . .
O8 Mo1 O9 97.8(2) . .
O7 Mo1 O9 103.21(19) . .
O8 Mo1 O10 101.4(2) . .
O7 Mo1 O10 98.94(18) . .
O9 Mo1 O10 145.65(18) . .
O8 Mo1 O1 159.3(2) . .
O7 Mo1 O1 94.71(19) . .
O9 Mo1 O1 71.02(15) . .
O10 Mo1 O1 81.35(15) . .
O8 Mo1 O6 89.97(19) . .
O7 Mo1 O6 163.32(19) . .
O9 Mo1 O6 81.45(15) . .
O10 Mo1 O6 70.44(14) . .
O1 Mo1 O6 71.41(12) . .
O12 Mo2 O11 105.6(2) . .
O12 Mo2 O9 98.7(2) . .
O11 Mo2 O9 102.8(2) . .
O12 Mo2 O13 101.3(2) . .
O11 Mo2 O13 98.9(2) . .
O9 Mo2 O13 145.15(16) . .
O12 Mo2 O1 160.96(17) . .
O11 Mo2 O1 92.58(17) . .
O9 Mo2 O1 71.17(14) . .
O13 Mo2 O1 80.97(14) . .
O12 Mo2 O2 91.00(19) . .
O11 Mo2 O2 162.18(18) . .
O9 Mo2 O2 80.54(16) . .
O13 Mo2 O2 70.93(14) . .
O1 Mo2 O2 71.73(12) . .
O14 Mo3 O15 106.4(2) . .
O14 Mo3 O13 101.27(19) . .
O15 Mo3 O13 99.20(19) . .
O14 Mo3 O16 99.89(18) . .
O15 Mo3 O16 100.97(19) . .
O13 Mo3 O16 145.16(16) . .
O14 Mo3 O2 92.75(18) . .
O15 Mo3 O2 160.11(16) . .
O13 Mo3 O2 71.15(15) . .
O16 Mo3 O2 80.51(15) . .
O14 Mo3 O3 162.04(17) . .
O15 Mo3 O3 91.01(16) . .
O13 Mo3 O3 79.75(14) . .
O16 Mo3 O3 71.81(13) . .
O2 Mo3 O3 70.45(12) . .
O18 Mo4 O17 105.3(2) . .
O18 Mo4 O19 102.62(18) . .
O17 Mo4 O19 98.19(17) . .
O18 Mo4 O16 99.54(18) . .
O17 Mo4 O16 101.44(18) . .
O19 Mo4 O16 145.19(17) . .
O18 Mo4 O4 93.89(19) . .
O17 Mo4 O4 159.99(16) . .
O19 Mo4 O4 71.63(13) . .
O16 Mo4 O4 80.44(14) . .
O18 Mo4 O3 163.22(18) . .
O17 Mo4 O3 90.63(16) . .
O19 Mo4 O3 79.73(13) . .
O16 Mo4 O3 71.64(14) . .
O4 Mo4 O3 70.89(12) . .
O21 Mo5 O20 105.52(19) . .
O21 Mo5 O22 102.86(18) . .
O20 Mo5 O22 98.76(18) . .
O21 Mo5 O19 97.81(17) . .
O20 Mo5 O19 103.00(19) . .
O22 Mo5 O19 144.61(14) . .
O21 Mo5 O4 160.87(15) . .
O20 Mo5 O4 92.31(16) . .
O22 Mo5 O4 80.72(13) . .
O19 Mo5 O4 70.90(13) . .
O21 Mo5 O5 91.85(16) . .
O20 Mo5 O5 161.52(16) . .
O22 Mo5 O5 70.65(13) . .
O19 Mo5 O5 80.35(14) . .
O4 Mo5 O5 71.39(11) . .
O23 Mo6 O24 105.3(2) . .
O23 Mo6 O10 99.93(17) . .
O24 Mo6 O10 101.84(19) . .
O23 Mo6 O22 101.52(17) . .
O24 Mo6 O22 98.60(19) . .
O10 Mo6 O22 145.12(16) . .
O23 Mo6 O6 163.00(16) . .
O24 Mo6 O6 90.95(17) . .
O10 Mo6 O6 71.36(14) . .
O22 Mo6 O6 80.39(13) . .
O23 Mo6 O5 94.22(16) . .
O24 Mo6 O5 159.54(17) . .
O10 Mo6 O5 80.23(15) . .
O22 Mo6 O5 71.08(13) . .
O6 Mo6 O5 70.24(12) . .
C1 O1 Mn1 115.4(3) . .
C1 O1 Mo1 122.9(3) . .
Mn1 O1 Mo1 100.43(14) . .
C1 O1 Mo2 121.0(3) . .
Mn1 O1 Mo2 100.69(14) . .
Mo1 O1 Mo2 91.57(13) . .
C34 O2 Mn1 116.8(3) . .
C34 O2 Mo3 122.2(4) . .
Mn1 O2 Mo3 100.04(16) . .
C34 O2 Mo2 121.9(3) . .
Mn1 O2 Mo2 100.42(15) . .
Mo3 O2 Mo2 90.08(12) . .
C2 O3 Mn1 117.0(3) . .
C2 O3 Mo3 120.7(3) . .
Mn1 O3 Mo3 101.17(14) . .
C2 O3 Mo4 122.1(3) . .
Mn1 O3 Mo4 101.36(13) . .
Mo3 O3 Mo4 89.33(12) . .
C35 O4 Mn1 114.8(3) . .
C35 O4 Mo4 122.0(3) . .
Mn1 O4 Mo4 100.36(13) . .
C35 O4 Mo5 123.4(3) . .
Mn1 O4 Mo5 99.98(14) . .
Mo4 O4 Mo5 91.11(12) . .
C3 O5 Mn1 116.7(3) . .
C3 O5 Mo6 121.3(3) . .
Mn1 O5 Mo6 101.11(13) . .
C3 O5 Mo5 121.7(3) . .
Mn1 O5 Mo5 100.74(14) . .
Mo6 O5 Mo5 90.16(11) . .
C33 O6 Mn1 116.6(4) . .
C33 O6 Mo6 120.3(3) . .
Mn1 O6 Mo6 101.44(14) . .
C33 O6 Mo1 122.4(3) . .
Mn1 O6 Mo1 100.61(14) . .
Mo6 O6 Mo1 90.51(12) . .
Mo2 O9 Mo1 121.52(19) . .
Mo6 O10 Mo1 122.27(19) . .
Mo2 O13 Mo3 122.38(19) . .
Mo3 O16 Mo4 121.06(18) . .
Mo4 O19 Mo5 121.07(17) . .
Mo5 O22 Mo6 122.49(18) . .
O1 C1 C4 112.8(4) . .
O1 C1 H1A 109.0 . .
C4 C1 H1A 109.0 . .
O1 C1 H1B 109.0 . .
C4 C1 H1B 109.0 . .
H1A C1 H1B 107.8 . .
O3 C2 C4 112.8(4) . .
O3 C2 H2A 109.0 . .
C4 C2 H2A 109.0 . .
O3 C2 H2B 109.0 . .
C4 C2 H2B 109.0 . .
H2A C2 H2B 107.8 . .
O5 C3 C4 112.6(4) . .
O5 C3 H3A 109.1 . .
C4 C3 H3A 109.1 . .
O5 C3 H3B 109.1 . .
C4 C3 H3B 109.1 . .
H3A C3 H3B 107.8 . .
N5 C4 C2 103.3(4) . .
N5 C4 C1 107.0(4) . .
C2 C4 C1 112.7(4) . .
N5 C4 C3 106.5(4) . .
C2 C4 C3 112.0(4) . .
C1 C4 C3 114.4(5) . .
C6 N5 C4 127.2(5) . .
C6 N5 H5 116.4 . .
C4 N5 H5 116.4 . .
O25 C6 N5 125.3(5) . .
O25 C6 C7 118.7(5) . .
N5 C6 C7 116.0(5) . .
C8 C7 C6 108.6(6) . .
C8 C7 H7A 110.0 . .
C6 C7 H7A 110.0 . .
C8 C7 H7B 110.0 . .
C6 C7 H7B 110.0 . .
H7A C7 H7B 108.4 . .
N9 C8 C7 110.8(7) . .
N9 C8 H8A 109.5 . .
C7 C8 H8A 109.5 . .
N9 C8 H8B 109.5 . .
C7 C8 H8B 109.5 . .
H8A C8 H8B 108.1 . .
C17 N9 C10 107.5(5) . .
C17 N9 C8 118.1(7) . .
C10 N9 C8 123.6(7) . .
C15 C10 C11 123.9(7) . .
C15 C10 N9 109.4(6) . .
C11 C10 N9 126.6(6) . .
C10 C11 C12 117.8(8) . .
C10 C11 H11 121.1 . .
C12 C11 H11 121.1 . .
C11 C12 C13 117.6(10) . .
C11 C12 H12 121.2 . .
C13 C12 H12 121.2 . .
C14 C13 C12 121.9(9) . .
C14 C13 H13 119.0 . .
C12 C13 H13 119.0 . .
C13 C14 C15 120.9(8) . .
C13 C14 H14 119.5 . .
C15 C14 H14 119.5 . .
C10 C15 C14 117.6(7) . .
C10 C15 C16 110.2(6) . .
C14 C15 C16 132.1(7) . .
C15 C16 C32 115.4(7) . .
C15 C16 C31 109.3(8) . .
C32 C16 C31 113.9(8) . .
C15 C16 C17 100.2(6) . .
C32 C16 C17 108.1(8) . .
C31 C16 C17 109.0(7) . .
N9 C17 C18 111.6(6) . .
N9 C17 O30 104.9(6) . .
C18 C17 O30 108.4(7) . .
N9 C17 C16 104.1(7) . .
C18 C17 C16 117.2(7) . .
O30 C17 C16 110.0(6) . .
N19 C18 C17 127.5(7) . .
N19 C18 H18 116.2 . .
C17 C18 H18 116.2 . .
C18 N19 C20 119.7(4) . .
C24 C25 C26 120.9 . .
C24 C25 H25 119.5 . .
C26 C25 H25 119.5 . .
C25 C24 C23 120.3 . .
C25 C24 H24 119.9 . .
C23 C24 H24 119.9 . .
C22 C23 C24 120.3 . .
C22 C23 H23 119.9 . .
C24 C23 H23 119.9 . .
C23 C22 C21 120.9 . .
C23 C22 H22 119.6 . .
C21 C22 H22 119.6 . .
C20 C21 C22 122.3 . .
C20 C21 C26 118.8 . .
C22 C21 C26 118.8 . .
C29 C20 N19 119.2 . .
C29 C20 C21 120.9 . .
N19 C20 C21 119.8 . .
O30 C29 C20 124.4(3) . .
O30 C29 C28 115.3(3) . .
C20 C29 C28 120.3 . .
C27 C28 C29 120.3 . .
C27 C28 H28 119.9 . .
C29 C28 H28 119.9 . .
C28 C27 C26 120.9 . .
C28 C27 H27 119.6 . .
C26 C27 H27 119.6 . .
C25 C26 C27 122.3 . .
C25 C26 C21 118.8 . .
C27 C26 C21 118.8 . .
C29 O30 C17 119.5(5) . .
C16 C31 H31A 109.5 . .
C16 C31 H31B 109.5 . .
H31A C31 H31B 109.5 . .
C16 C31 H31C 109.5 . .
H31A C31 H31C 109.5 . .
H31B C31 H31C 109.5 . .
C16 C32 H32A 109.5 . .
C16 C32 H32B 109.5 . .
H32A C32 H32B 109.5 . .
C16 C32 H32C 109.5 . .
H32A C32 H32C 109.5 . .
H32B C32 H32C 109.5 . .
O6 C33 C36 113.7(5) . .
O6 C33 H33A 108.8 . .
C36 C33 H33A 108.8 . .
O6 C33 H33B 108.8 . .
C36 C33 H33B 108.8 . .
H33A C33 H33B 107.7 . .
O2 C34 C36 111.5(4) . .
O2 C34 H34A 109.3 . .
C36 C34 H34A 109.3 . .
O2 C34 H34B 109.3 . .
C36 C34 H34B 109.3 . .
H34A C34 H34B 108.0 . .
O4 C35 C36 115.0(5) . .
O4 C35 H35A 108.5 . .
C36 C35 H35A 108.5 . .
O4 C35 H35B 108.5 . .
C36 C35 H35B 108.5 . .
H35A C35 H35B 107.5 . .
N37 C36 C35 103.8(4) . .
N37 C36 C34 106.5(4) . .
C35 C36 C34 113.6(5) . .
N37 C36 C33 107.4(5) . .
C35 C36 C33 112.8(5) . .
C34 C36 C33 112.0(5) . .
C38 N37 C36 126.0(5) . .
C38 N37 H37 117.0 . .
C36 N37 H37 117.0 . .
O26 C38 N37 126.1(5) . .
O26 C38 C39 121.4(6) . .
N37 C38 C39 112.5(5) . .
C40 C39 C38 109.9(5) . .
C40 C39 H39A 109.7 . .
C38 C39 H39A 109.7 . .
C40 C39 H39B 109.7 . .
C38 C39 H39B 109.7 . .
H39A C39 H39B 108.2 . .
N41 C40 C39 108.5(5) . .
N41 C40 H40A 110.0 . .
C39 C40 H40A 110.0 . .
N41 C40 H40B 110.0 . .
C39 C40 H40B 110.0 . .
H40A C40 H40B 108.4 . .
C42 N41 C49 106.8(5) . .
C42 N41 C40 121.3(6) . .
C49 N41 C40 118.6(5) . .
C43 C42 N41 131.4(7) . .
C43 C42 C47 118.7(8) . .
N41 C42 C47 109.7(6) . .
C42 C43 C44 127.0(8) . .
C42 C43 H43 116.5 . .
C44 C43 H43 116.5 . .
C43 C44 C45 113.7(9) . .
C43 C44 H44 123.1 . .
C45 C44 H44 123.1 . .
C44 C45 C46 121.0(9) . .
C44 C45 H45 119.5 . .
C46 C45 H45 119.5 . .
C47 C46 C45 120.4(8) . .
C47 C46 H46 119.8 . .
C45 C46 H46 119.8 . .
C46 C47 C42 119.1(8) . .
C46 C47 C48 132.4(7) . .
C42 C47 C48 108.5(7) . .
C63 C48 C47 107.5(7) . .
C63 C48 C64 112.2(7) . .
C47 C48 C64 115.2(7) . .
C63 C48 C49 110.8(7) . .
C47 C48 C49 99.1(6) . .
C64 C48 C49 111.2(6) . .
O62 C49 N41 106.1(5) . .
O62 C49 C50 110.3(5) . .
N41 C49 C50 111.3(5) . .
O62 C49 C48 111.3(5) . .
N41 C49 C48 104.0(5) . .
C50 C49 C48 113.4(6) . .
N51 C50 C49 125.6(6) . .
N51 C50 H50 117.2 . .
C49 C50 H50 117.2 . .
C50 N51 C52 114.4(4) . .
C56 C57 C58 120.9 . .
C56 C57 H57 119.6 . .
C58 C57 H57 119.6 . .
C57 C56 C55 120.3 . .
C57 C56 H56 119.9 . .
C55 C56 H56 119.9 . .
C54 C55 C56 120.3 . .
C54 C55 H55 119.9 . .
C56 C55 H55 119.9 . .
C55 C54 C53 120.9 . .
C55 C54 H54 119.6 . .
C53 C54 H54 119.6 . .
C52 C53 C54 122.3 . .
C52 C53 C58 118.8 . .
C54 C53 C58 118.8 . .
C61 C52 C53 120.9 . .
C61 C52 N51 120.1 . .
C53 C52 N51 117.9 . .
O62 C61 C52 123.4(2) . .
O62 C61 C60 116.2(2) . .
C52 C61 C60 120.3 . .
C59 C60 C61 120.3 . .
C59 C60 H60 119.9 . .
C61 C60 H60 119.9 . .
C60 C59 C58 120.9 . .
C60 C59 H59 119.5 . .
C58 C59 H59 119.5 . .
C57 C58 C59 122.4 . .
C57 C58 C53 118.8 . .
C59 C58 C53 118.8 . .
C61 O62 C49 119.4(5) . .
C48 C63 H63A 109.5 . .
C48 C63 H63B 109.5 . .
H63A C63 H63B 109.5 . .
C48 C63 H63C 109.5 . .
H63A C63 H63C 109.5 . .
H63B C63 H63C 109.5 . .
C48 C64 H64A 109.5 . .
C48 C64 H64B 109.5 . .
H64A C64 H64B 109.5 . .
C48 C64 H64C 109.5 . .
H64A C64 H64C 109.5 . .
H64B C64 H64C 109.5 . .

loop_
_geom_bond_atom_site_label_1
_geom_bond_atom_site_label_2
_geom_bond_distance
_geom_bond_site_symmetry_2
Mn1 O3 1.942(4) .
Mn1 O6 1.964(4) .
Mn1 O5 1.968(3) .
Mn1 O2 1.988(4) .
Mn1 O4 2.024(3) .
Mn1 O1 2.024(4) .
Mo1 O8 1.699(5) .
Mo1 O7 1.701(4) .
Mo1 O9 1.927(4) .
Mo1 O10 1.928(4) .
Mo1 O1 2.339(4) .
Mo1 O6 2.388(4) .
Mo2 O12 1.705(4) .
Mo2 O11 1.725(5) .
Mo2 O9 1.916(4) .
Mo2 O13 1.918(4) .
Mo2 O1 2.340(4) .
Mo2 O2 2.380(4) .
Mo3 O14 1.697(4) .
Mo3 O15 1.704(4) .
Mo3 O13 1.918(4) .
Mo3 O16 1.922(4) .
Mo3 O2 2.371(4) .
Mo3 O3 2.378(3) .
Mo4 O18 1.682(4) .
Mo4 O17 1.701(4) .
Mo4 O19 1.919(4) .
Mo4 O16 1.924(4) .
Mo4 O4 2.341(4) .
Mo4 O3 2.384(4) .
Mo5 O21 1.698(4) .
Mo5 O20 1.712(4) .
Mo5 O22 1.910(4) .
Mo5 O19 1.937(4) .
Mo5 O4 2.361(3) .
Mo5 O5 2.387(3) .
Mo6 O23 1.706(4) .
Mo6 O24 1.711(4) .
Mo6 O10 1.918(4) .
Mo6 O22 1.924(4) .
Mo6 O6 2.355(3) .
Mo6 O5 2.360(3) .
O1 C1 1.445(6) .
O2 C34 1.464(7) .
O3 C2 1.446(6) .
O4 C35 1.414(6) .
O5 C3 1.439(6) .
O6 C33 1.426(6) .
O25 C6 1.233(8) .
O26 C38 1.196(8) .
C1 C4 1.521(8) .
C1 H1A 0.9900 .
C1 H1B 0.9900 .
C2 C4 1.518(8) .
C2 H2A 0.9900 .
C2 H2B 0.9900 .
C3 C4 1.545(7) .
C3 H3A 0.9900 .
C3 H3B 0.9900 .
C4 N5 1.473(6) .
N5 C6 1.322(7) .
N5 H5 0.8800 .
C6 C7 1.549(8) .
C7 C8 1.510(10) .
C7 H7A 0.9900 .
C7 H7B 0.9900 .
C8 N9 1.457(9) .
C8 H8A 0.9900 .
C8 H8B 0.9900 .
N9 C17 1.440(10) .
N9 C10 1.441(9) .
C10 C15 1.375(9) .
C10 C11 1.379(11) .
C11 C12 1.414(13) .
C11 H11 0.9500 .
C12 C13 1.434(14) .
C12 H12 0.9500 .
C13 C14 1.328(13) .
C13 H13 0.9500 .
C14 C15 1.404(11) .
C14 H14 0.9500 .
C15 C16 1.518(12) .
C16 C32 1.518(12) .
C16 C31 1.560(14) .
C16 C17 1.578(12) .
C17 C18 1.518(11) .
C17 O30 1.536(10) .
C18 N19 1.254(10) .
C18 H18 0.9500 .
N19 C20 1.4039 .
C25 C24 1.3745 .
C25 C26 1.4198 .
C25 H25 0.9500 .
C24 C23 1.4151 .
C24 H24 0.9500 .
C23 C22 1.3745 .
C23 H23 0.9500 .
C22 C21 1.4198 .
C22 H22 0.9500 .
C21 C20 1.4198 .
C21 C26 1.4320 .
C20 C29 1.3744 .
C29 O30 1.330(7) .
C29 C28 1.4151 .
C28 C27 1.3745 .
C28 H28 0.9500 .
C27 C26 1.4198 .
C27 H27 0.9500 .
C31 H31A 0.9800 .
C31 H31B 0.9800 .
C31 H31C 0.9800 .
C32 H32A 0.9800 .
C32 H32B 0.9800 .
C32 H32C 0.9800 .
C33 C36 1.537(9) .
C33 H33A 0.9900 .
C33 H33B 0.9900 .
C34 C36 1.536(8) .
C34 H34A 0.9900 .
C34 H34B 0.9900 .
C35 C36 1.519(8) .
C35 H35A 0.9900 .
C35 H35B 0.9900 .
C36 N37 1.500(7) .
N37 C38 1.360(8) .
N37 H37 0.8800 .
C38 C39 1.540(9) .
C39 C40 1.527(9) .
C39 H39A 0.9900 .
C39 H39B 0.9900 .
C40 N41 1.469(8) .
C40 H40A 0.9900 .
C40 H40B 0.9900 .
N41 C42 1.383(9) .
N41 C49 1.465(8) .
C42 C43 1.346(12) .
C42 C47 1.441(10) .
C43 C44 1.407(13) .
C43 H43 0.9500 .
C44 C45 1.441(13) .
C44 H44 0.9500 .
C45 C46 1.454(14) .
C45 H45 0.9500 .
C46 C47 1.375(11) .
C46 H46 0.9500 .
C47 C48 1.505(12) .
C48 C63 1.487(11) .
C48 C64 1.552(11) .
C48 C49 1.567(10) .
C49 O62 1.455(8) .
C49 C50 1.546(11) .
C50 N51 1.286(9) .
C50 H50 0.9500 .
N51 C52 1.4530 .
C57 C56 1.3745 .
C57 C58 1.4198 .
C57 H57 0.9500 .
C56 C55 1.4151 .
C56 H56 0.9500 .
C55 C54 1.3745 .
C55 H55 0.9500 .
C54 C53 1.4198 .
C54 H54 0.9500 .
C53 C52 1.4198 .
C53 C58 1.4320 .
C52 C61 1.3745 .
C61 O62 1.307(6) .
C61 C60 1.4151 .
C60 C59 1.3745 .
C60 H60 0.9500 .
C59 C58 1.4198 .
C59 H59 0.9500 .
C63 H63A 0.9800 .
C63 H63B 0.9800 .
C63 H63C 0.9800 .
C64 H64A 0.9800 .
C64 H64B 0.9800 .
C64 H64C 0.9800 .
